data_2021416
loop_
_publ_author_name
'Roodt, Gerhard T.'
'Uprety, Bhawna'
'Levendis, Demetrius C.'
'Arderne, Charmaine'

_publ_section_title
;
 Energetic propane-1,3-diaminium and butane-1,4-diaminium salts of
 <i>N</i>,<i>N</i>'-dinitroethylenediazanide: syntheses, crystal
 structures and thermal properties
;
_journal_coeditor_code WQ3142
_journal_issue 1
_journal_name_full 'Acta Crystallographica Section C'
_journal_page_first 54
_journal_page_last 60
_journal_paper_doi 10.1107/S2053229618017588
_journal_volume 75
_journal_year 2019
_chemical_formula_iupac 'C4 H14 N2 2+, C2 H4 N4 O4 2-'
_chemical_formula_moiety 'C4 H14 N2 2+, C2 H4 N4 O4 2-'
_chemical_formula_sum 'C6 H18 N6 O4'
_chemical_formula_weight 238.26
_chemical_name_common 'Putrescine ethylenedinitramine'
_chemical_name_systematic
;
Butane-1,4-diaminium (ethane-1,2-diyl)bis(nitroazanide)
;
_space_group_crystal_system monoclinic
_space_group_IT_number 14
_space_group_name_Hall '-P 2yn'
_space_group_name_H-M_alt 'P 1 21/n 1'
_symmetry_space_group_name_Hall '-P 2yn'
_symmetry_space_group_name_H-M 'P 1 21/n 1'
_atom_sites_solution_hydrogens mixed
_atom_sites_solution_primary dual
_audit_creation_method
;
Olex2 1.2
(compiled 2018.05.29 svn.r3508 for OlexSys, GUI svn.r5506)
;
_cell_angle_alpha 90
_cell_angle_beta 98.03(3)
_cell_angle_gamma 90
_cell_formula_units_Z 2
_cell_length_a 5.408(3)
_cell_length_b 7.203(4)
_cell_length_c 14.288(8)
_cell_measurement_reflns_used 6899
_cell_measurement_temperature 100(2)
_cell_measurement_theta_max 28.570
_cell_measurement_theta_min 2.906
_cell_volume 551.1(5)
_computing_cell_refinement
;
SAINT (Bruker, 2015)
;
_computing_data_collection
;
APEX2 (Bruker, 2015)
;
_computing_data_reduction
;
SAINT (Bruker, 2015)
;
_computing_molecular_graphics
;
OLEX2 (Dolomanov <i>et al.</i>,  2009)
;
_computing_publication_material
;
OLEX2 (Dolomanov <i>et al.</i>,  2009)
;
_computing_structure_refinement
;
SHELXL2018 (Sheldrick, 2015b)
;
_computing_structure_solution
;
SHELXT2014 (Sheldrick, 2015a)
;
_diffrn_ambient_temperature 100.15
_diffrn_measured_fraction_theta_full 0.999
_diffrn_measured_fraction_theta_max 0.997
_diffrn_measurement_device_type 'Bruker APEXII CCD'
_diffrn_measurement_method '\f and \w scans'
_diffrn_radiation_type MoK\a
_diffrn_radiation_wavelength 0.71073
_diffrn_reflns_av_R_equivalents 0.0441
_diffrn_reflns_av_unetI/netI 0.0194
_diffrn_reflns_limit_h_max 7
_diffrn_reflns_limit_h_min -7
_diffrn_reflns_limit_k_max 9
_diffrn_reflns_limit_k_min -9
_diffrn_reflns_limit_l_max 19
_diffrn_reflns_limit_l_min -18
_diffrn_reflns_number 11975
_diffrn_reflns_theta_full 25.242
_diffrn_reflns_theta_max 28.328
_diffrn_reflns_theta_min 2.880
_exptl_absorpt_coefficient_mu 0.119
_exptl_absorpt_correction_T_max 0.7457
_exptl_absorpt_correction_T_min 0.6970
_exptl_absorpt_correction_type multi-scan
_exptl_absorpt_process_details
;
(SADABS; Bruker, 2016)
;
_exptl_crystal_colour colourless
_exptl_crystal_density_diffrn 1.436
_exptl_crystal_description block
_exptl_crystal_F_000 256
_exptl_crystal_size_max 0.435
_exptl_crystal_size_mid 0.406
_exptl_crystal_size_min 0.261
_refine_diff_density_max 0.424
_refine_diff_density_min -0.222
_refine_ls_extinction_method none
_refine_ls_goodness_of_fit_ref 1.068
_refine_ls_hydrogen_treatment mixed
_refine_ls_matrix_type full
_refine_ls_number_parameters 85
_refine_ls_number_reflns 1371
_refine_ls_number_restraints 3
_refine_ls_restrained_S_all 1.068
_refine_ls_R_factor_all 0.0332
_refine_ls_R_factor_gt 0.0308
_refine_ls_shift/su_max 0.000
_refine_ls_shift/su_mean 0.000
_refine_ls_structure_factor_coef Fsqd
_refine_ls_weighting_details 'w=1/[\s^2^(Fo^2^)+(0.0442P)^2^+0.1942P] where P=(Fo^2^+2Fc^2^)/3'
_refine_ls_weighting_scheme calc
_refine_ls_wR_factor_gt 0.0842
_refine_ls_wR_factor_ref 0.0861
_reflns_number_gt 1258
_reflns_number_total 1371
_reflns_threshold_expression 'I > 2\s(I)'
_cod_data_source_file wq3142sup1.cif
_cod_data_source_block mo_17ca_grcc6_0m
_cod_depositor_comments 'Adding full bibliography for 2021415--2021416.cif.'
_cod_original_cell_volume 551.0(5)
_cod_database_code 2021416
_cod_database_fobs_code 2021416
_shelx_space_group_comment
;
The symmetry employed for this shelxl refinement is uniquely defined
by the following loop, which should always be used as a source of
symmetry information in preference to the above space-group names.
They are only intended as comments.
;
_shelx_estimated_absorpt_t_min 0.950
_shelx_estimated_absorpt_t_max 0.970

loop_
_space_group_symop_operation_xyz
'x, y, z'
'-x+1/2, y+1/2, -z+1/2'
'-x, -y, -z'
'x-1/2, -y-1/2, z-1/2'

loop_
_atom_site_type_symbol
_atom_site_label
_atom_site_fract_x
_atom_site_fract_y
_atom_site_fract_z
_atom_site_U_iso_or_equiv
_atom_site_adp_type
_atom_site_calc_flag
_atom_site_occupancy
O O1 0.57312(12) 0.50962(10) 0.36574(5) 0.01429(17) Uani d 1
O O2 0.69613(12) 0.32306(10) 0.25666(5) 0.01567(18) Uani d 1
N N2 0.98232(14) 0.42748(11) 0.37090(5) 0.01234(19) Uani d 1
N N3 0.75026(14) 0.42316(10) 0.33261(5) 0.01133(18) Uani d 1
C C3 1.03227(16) 0.54830(13) 0.45476(6) 0.0120(2) Uani d 1
H H3A 0.932325 0.663346 0.443575 0.014 Uiso calc 1
H H3B 1.210935 0.583655 0.464369 0.014 Uiso calc 1
N N1 0.26171(14) 0.13317(11) 0.29615(5) 0.01154(18) Uani d 1
H H1A 0.406(2) 0.1838(18) 0.2778(10) 0.023(3) Uiso d 1
H H1B 0.174(2) 0.2286(17) 0.3205(9) 0.019(3) Uiso d 1
H H1C 0.164(2) 0.0814(19) 0.2444(9) 0.026(4) Uiso d 1
C C1 0.32151(18) -0.01024(13) 0.37207(6) 0.0145(2) Uani d 1
H H1D 0.411205 -0.114988 0.347103 0.017 Uiso calc 1
H H1E 0.164198 -0.058994 0.390608 0.017 Uiso calc 1
C C2 0.48284(17) 0.07085(12) 0.45915(6) 0.0130(2) Uani d 1
H H2A 0.402580 0.184428 0.479772 0.016 Uiso calc 1
H H2B 0.648300 0.105825 0.442502 0.016 Uiso calc 1

loop_
_atom_site_aniso_label
_atom_site_aniso_U_11
_atom_site_aniso_U_22
_atom_site_aniso_U_33
_atom_site_aniso_U_12
_atom_site_aniso_U_13
_atom_site_aniso_U_23
O1 0.0104(3) 0.0184(4) 0.0143(3) 0.0033(2) 0.0024(2) 0.0007(2)
O2 0.0150(3) 0.0199(4) 0.0115(3) -0.0031(3) -0.0001(2) -0.0043(3)
N2 0.0094(3) 0.0152(4) 0.0119(4) -0.0003(3) -0.0003(3) -0.0013(3)
N3 0.0108(3) 0.0123(4) 0.0109(3) -0.0008(3) 0.0015(3) 0.0012(3)
C3 0.0113(4) 0.0132(4) 0.0114(4) -0.0021(3) 0.0011(3) -0.0015(3)
N1 0.0111(3) 0.0123(4) 0.0107(4) 0.0000(3) -0.0004(3) 0.0006(3)
C1 0.0182(4) 0.0121(4) 0.0117(4) -0.0011(3) -0.0032(3) 0.0017(3)
C2 0.0148(4) 0.0121(4) 0.0111(4) -0.0009(3) -0.0015(3) 0.0005(3)

loop_
_atom_type_symbol
_atom_type_description
_atom_type_scat_dispersion_real
_atom_type_scat_dispersion_imag
_atom_type_scat_source
C C 0.0033 0.0016 'International Tables Vol C Tables 4.2.6.8 and 6.1.1.4'
H H 0.0000 0.0000 'International Tables Vol C Tables 4.2.6.8 and 6.1.1.4'
N N 0.0061 0.0033 'International Tables Vol C Tables 4.2.6.8 and 6.1.1.4'
O O 0.0106 0.0060 'International Tables Vol C Tables 4.2.6.8 and 6.1.1.4'

loop_
_geom_angle_atom_site_label_1
_geom_angle_atom_site_label_2
_geom_angle_atom_site_label_3
_geom_angle_site_symmetry_1
_geom_angle_site_symmetry_3
_geom_angle
N3 N2 C3 . . 114.41(8)
O1 N3 O2 . . 118.84(8)
O1 N3 N2 . . 124.00(8)
N2 N3 O2 . . 117.16(8)
N2 C3 C3 . 3_766 112.06(10)
N2 C3 H3A . . 109.2
N2 C3 H3B . . 109.2
C3 C3 H3A 3_766 . 109.2
C3 C3 H3B 3_766 . 109.2
H3A C3 H3B . . 107.9
H1A N1 H1B . . 108.0(12)
H1A N1 H1C . . 109.8(13)
H1B N1 H1C . . 109.5(12)
C1 N1 H1A . . 111.6(8)
C1 N1 H1B . . 107.9(8)
C1 N1 H1C . . 110.0(9)
N1 C1 H1D . . 109.3
N1 C1 H1E . . 109.3
N1 C1 C2 . . 111.44(8)
H1D C1 H1E . . 108.0
C2 C1 H1D . . 109.3
C2 C1 H1E . . 109.3
C1 C2 C2 . 3_656 110.92(10)
C1 C2 H2A . . 109.5
C1 C2 H2B . . 109.5
C2 C2 H2A 3_656 . 109.5
C2 C2 H2B 3_656 . 109.5
H2A C2 H2B . . 108.0

loop_
_geom_bond_atom_site_label_1
_geom_bond_atom_site_label_2
_geom_bond_site_symmetry_2
_geom_bond_distance
O1 N3 . 1.2869(11)
O2 N3 . 1.3017(11)
N2 N3 . 1.2974(12)
N2 C3 . 1.4749(12)
C3 C3 3_766 1.5503(18)
C3 H3A . 0.9900
C3 H3B . 0.9900
N1 H1A . 0.931(11)
N1 H1B . 0.931(10)
N1 H1C . 0.924(11)
N1 C1 . 1.5000(12)
C1 H1D . 0.9900
C1 H1E . 0.9900
C1 C2 . 1.5320(13)
C2 C2 3_656 1.5420(18)
C2 H2A . 0.9900
C2 H2B . 0.9900

loop_
_geom_hbond_atom_site_label_D
_geom_hbond_atom_site_label_H
_geom_hbond_atom_site_label_A
_geom_hbond_site_symmetry_A
_geom_hbond_distance_DH
_geom_hbond_distance_HA
_geom_hbond_distance_DA
_geom_hbond_angle_DHA
_geom_hbond_publ_flag
N1 H1A O2 . 0.931(11) 1.921(11) 2.8422(15) 169.5(13) yes
N1 H1B N2 1_455 0.931(10) 1.961(11) 2.8927(15) 179.0(12) yes
N1 H1C O1 2_545 0.924(11) 1.957(11) 2.8723(16) 170.6(13) yes

loop_
_geom_torsion_atom_site_label_1
_geom_torsion_atom_site_label_2
_geom_torsion_atom_site_label_3
_geom_torsion_atom_site_label_4
_geom_torsion_site_symmetry_4
_geom_torsion
N3 N2 C3 C3 3_766 81.04(11)
C3 N2 N3 O1 . -2.72(12)
C3 N2 N3 O2 . 178.03(7)
N1 C1 C2 C2 3_656 173.34(9)
